data_7206301
loop_
_publ_author_name
'Ren, Chen'
'Zhang, Ya-Nan'
'Shi, Wen-Juan'
'Liu, Bo'
'Wang, Yao-Yu'
'Shi, Qi-Zhen'

_publ_section_title
;
 Structural diversity of coordination polymers assembled from
 adamantane dicarboxylates and conformational bis-triazole ligand
;
_journal_issue 16
_journal_name_full CrystEngComm
_journal_page_first 5179
_journal_paper_doi 10.1039/c1ce05299c
_journal_volume 13
_journal_year 2011
_chemical_formula_moiety 'C30 H34 Cd N6 O6'
_chemical_formula_sum 'C30 H34 Cd N6 O6'
_chemical_formula_weight 687.03
_chemical_name_systematic
;
?
;
_space_group_IT_number 2
_symmetry_cell_setting triclinic
_symmetry_space_group_name_Hall '-P 1'
_symmetry_space_group_name_H-M 'P -1'
_atom_sites_solution_hydrogens geom
_atom_sites_solution_primary direct
_atom_sites_solution_secondary difmap
_audit_creation_method SHELXL-97
_cell_angle_alpha 72.288(2)
_cell_angle_beta 84.972(2)
_cell_angle_gamma 61.580(2)
_cell_formula_units_Z 2
_cell_length_a 10.2524(13)
_cell_length_b 10.5382(13)
_cell_length_c 16.458(2)
_cell_measurement_reflns_used 1777
_cell_measurement_temperature 296(2)
_cell_measurement_theta_max 20.8275
_cell_measurement_theta_min 2.344
_cell_volume 1486.3(3)
_computing_structure_refinement 'SHELXL-97 (Sheldrick, 1997)'
_computing_structure_solution 'SHELXS-97 (Sheldrick, 1990)'
_diffrn_ambient_temperature 296(2)
_diffrn_measured_fraction_theta_full 0.981
_diffrn_measured_fraction_theta_max 0.981
_diffrn_measurement_device_type 'Rigaku RAXIS-RAPID Imaging Plate'
_diffrn_measurement_method \w
_diffrn_radiation_monochromator graphite
_diffrn_radiation_source 'fine-focus sealed tube'
_diffrn_radiation_type MoK\a
_diffrn_radiation_wavelength 0.71073
_diffrn_reflns_av_R_equivalents 0.0281
_diffrn_reflns_av_sigmaI/netI 0.0661
_diffrn_reflns_limit_h_max 10
_diffrn_reflns_limit_h_min -12
_diffrn_reflns_limit_k_max 10
_diffrn_reflns_limit_k_min -12
_diffrn_reflns_limit_l_max 18
_diffrn_reflns_limit_l_min -19
_diffrn_reflns_number 7506
_diffrn_reflns_theta_full 25.10
_diffrn_reflns_theta_max 25.10
_diffrn_reflns_theta_min 2.26
_exptl_absorpt_coefficient_mu 0.788
_exptl_absorpt_correction_T_max 0.8519
_exptl_absorpt_correction_T_min 0.7699
_exptl_absorpt_correction_type multi-scan
_exptl_absorpt_process_details sadabs
_exptl_crystal_colour colorless
_exptl_crystal_density_diffrn 1.535
_exptl_crystal_density_method 'not measured'
_exptl_crystal_description block
_exptl_crystal_F_000 704
_exptl_crystal_size_max 0.35
_exptl_crystal_size_mid 0.32
_exptl_crystal_size_min 0.21
_refine_diff_density_max 1.266
_refine_diff_density_min -0.730
_refine_diff_density_rms 0.098
_refine_ls_extinction_method none
_refine_ls_goodness_of_fit_ref 1.096
_refine_ls_hydrogen_treatment constr
_refine_ls_matrix_type full
_refine_ls_number_parameters 358
_refine_ls_number_reflns 5203
_refine_ls_number_restraints 0
_refine_ls_restrained_S_all 1.096
_refine_ls_R_factor_all 0.0733
_refine_ls_R_factor_gt 0.0538
_refine_ls_shift/su_max 0.001
_refine_ls_shift/su_mean 0.000
_refine_ls_structure_factor_coef Fsqd
_refine_ls_weighting_details 'calc w=1/[\s^2^(Fo^2^)+(0.0674P)^2^+0.4643P] where P=(Fo^2^+2Fc^2^)/3'
_refine_ls_weighting_scheme calc
_refine_ls_wR_factor_gt 0.1305
_refine_ls_wR_factor_ref 0.1459
_reflns_number_gt 3884
_reflns_number_total 5203
_reflns_threshold_expression >2sigma(I)
_cod_data_source_file c1ce05299c.txt
_cod_data_source_block 3
_cod_original_sg_symbol_H-M P-1
_cod_database_code 7206301

loop_
_symmetry_equiv_pos_as_xyz
'x, y, z'
'-x, -y, -z'

loop_
_atom_site_label
_atom_site_type_symbol
_atom_site_fract_x
_atom_site_fract_y
_atom_site_fract_z
_atom_site_U_iso_or_equiv
_atom_site_adp_type
_atom_site_occupancy
_atom_site_symmetry_multiplicity
_atom_site_calc_flag
_atom_site_refinement_flags
_atom_site_disorder_assembly
_atom_site_disorder_group
Cd1 Cd 0.60176(4) 0.73327(4) 0.92149(2) 0.04153(17) Uani 1 1 d . . .
C1 C 0.6005(7) 0.5889(7) 1.1282(4) 0.0548(16) Uani 1 1 d . . .
H1 H 0.5947 0.5093 1.1185 0.066 Uiso 1 1 calc R . .
C2 C 0.6185(6) 0.7873(6) 1.1050(3) 0.0426(13) Uani 1 1 d . . .
H2 H 0.6268 0.8746 1.0789 0.051 Uiso 1 1 calc R . .
C3 C 0.6035(7) 0.8030(7) 1.2541(4) 0.0533(15) Uani 1 1 d . . .
H3A H 0.5086 0.8279 1.2794 0.064 Uiso 1 1 calc R . .
H3B H 0.6065 0.8971 1.2267 0.064 Uiso 1 1 calc R . .
C4 C 0.7256(6) 0.7074(6) 1.3244(3) 0.0454(14) Uani 1 1 d . . .
C5 C 0.8589(7) 0.5849(7) 1.3200(4) 0.0600(17) Uani 1 1 d . . .
H5 H 0.8769 0.5553 1.2706 0.072 Uiso 1 1 calc R . .
C6 C 0.9666(7) 0.5046(7) 1.3873(4) 0.0568(16) Uani 1 1 d . . .
H6 H 1.0561 0.4235 1.3820 0.068 Uiso 1 1 calc R . .
C7 C 0.9423(6) 0.5444(7) 1.4633(3) 0.0469(14) Uani 1 1 d . . .
C8 C 0.8127(7) 0.6722(8) 1.4641(4) 0.080(2) Uani 1 1 d . . .
H8 H 0.7958 0.7067 1.5117 0.096 Uiso 1 1 calc R . .
C9 C 0.7070(7) 0.7508(8) 1.3966(4) 0.078(2) Uani 1 1 d . . .
H9 H 0.6202 0.8360 1.4002 0.094 Uiso 1 1 calc R . .
C10 C 0.5818(8) 0.6410(8) 0.7505(4) 0.0669(19) Uani 1 1 d . . .
H10 H 0.5555 0.5693 0.7842 0.080 Uiso 1 1 calc R . .
C11 C 0.6495(8) 0.8026(9) 0.7092(4) 0.072(2) Uani 1 1 d . . .
H11 H 0.6825 0.8708 0.7096 0.086 Uiso 1 1 calc R . .
C12 C 0.5323(8) 0.6216(9) 0.6091(5) 0.074(2) Uani 1 1 d . . .
H12A H 0.5358 0.5255 0.6401 0.088 Uiso 1 1 calc R . .
H12B H 0.5977 0.6066 0.5627 0.088 Uiso 1 1 calc R . .
C13 C 0.3739(10) 0.7374(9) 0.5729(6) 0.0981(12) Uani 1 1 d . . .
C14 C 0.3331(10) 0.8809(9) 0.5238(6) 0.0981(12) Uani 1 1 d . . .
H14 H 0.4051 0.9121 0.5083 0.118 Uiso 1 1 calc R . .
C15 C 0.1874(10) 0.9810(10) 0.4967(6) 0.0981(12) Uani 1 1 d . . .
H15 H 0.1638 1.0794 0.4643 0.118 Uiso 1 1 calc R . .
C16 C 0.0783(9) 0.9454(9) 0.5139(6) 0.0981(12) Uani 1 1 d . . .
C17 C 0.1190(10) 0.8015(9) 0.5617(6) 0.0981(12) Uani 1 1 d . . .
H17 H 0.0463 0.7714 0.5775 0.118 Uiso 1 1 calc R . .
C18 C 0.2688(9) 0.6958(10) 0.5883(6) 0.0981(12) Uani 1 1 d . . .
H18 H 0.2942 0.5954 0.6170 0.118 Uiso 1 1 calc R . .
C19 C 0.2958(6) 0.8496(6) 0.8894(3) 0.0398(13) Uani 1 1 d . . .
C20 C 0.1343(5) 0.9365(6) 0.8524(3) 0.0369(12) Uani 1 1 d . . .
C21 C 0.1390(6) 0.9585(7) 0.7553(3) 0.0513(15) Uani 1 1 d . . .
H21A H 0.1944 1.0126 0.7303 0.062 Uiso 1 1 calc R . .
H21B H 0.1890 0.8607 0.7451 0.062 Uiso 1 1 calc R . .
C22 C -0.0188(7) 1.0476(9) 0.7137(4) 0.065(2) Uani 1 1 d . . .
H22 H -0.0152 1.0605 0.6522 0.078 Uiso 1 1 calc R . .
C23 C -0.1045(6) 0.9615(7) 0.7529(3) 0.0508(15) Uani 1 1 d . . .
H23A H -0.0556 0.8633 0.7433 0.061 Uiso 1 1 calc R . .
H23B H -0.2042 1.0167 0.7257 0.061 Uiso 1 1 calc R . .
C24 C -0.1125(6) 0.9409(6) 0.8495(3) 0.0407(13) Uani 1 1 d . . .
C25 C 0.0470(5) 0.8520(6) 0.8905(3) 0.0350(12) Uani 1 1 d . . .
H25A H 0.0446 0.8367 0.9516 0.042 Uiso 1 1 calc R . .
H25B H 0.0960 0.7535 0.8811 0.042 Uiso 1 1 calc R . .
C26 C 0.0554(6) 1.0959(6) 0.8653(4) 0.0484(14) Uani 1 1 d . . .
H26A H 0.0544 1.0856 0.9260 0.058 Uiso 1 1 calc R . .
H26B H 0.1099 1.1503 0.8391 0.058 Uiso 1 1 calc R . .
C27 C -0.1038(6) 1.1849(7) 0.8254(5) 0.0612(18) Uani 1 1 d . . .
H27 H -0.1535 1.2839 0.8355 0.073 Uiso 1 1 calc R . .
C28 C -0.0972(7) 1.2054(7) 0.7288(4) 0.067(2) Uani 1 1 d . . .
H28A H -0.0427 1.2604 0.7038 0.081 Uiso 1 1 calc R . .
H28B H -0.1970 1.2633 0.7015 0.081 Uiso 1 1 calc R . .
C29 C -0.1892(6) 1.0966(6) 0.8648(4) 0.0529(16) Uani 1 1 d . . .
H29A H -0.2903 1.1533 0.8393 0.064 Uiso 1 1 calc R . .
H29B H -0.1934 1.0837 0.9257 0.064 Uiso 1 1 calc R . .
C30 C -0.2035(6) 0.8586(7) 0.8829(4) 0.0447(14) Uani 1 1 d . . .
N1 N 0.6118(5) 0.6987(5) 1.0652(3) 0.0441(11) Uani 1 1 d . . .
N2 N 0.5985(6) 0.6035(6) 1.2038(3) 0.0623(15) Uani 1 1 d . . .
N3 N 0.6117(5) 0.7316(5) 1.1886(3) 0.0438(11) Uani 1 1 d . . .
N4 N 0.6203(6) 0.7191(6) 0.7806(3) 0.0557(13) Uani 1 1 d . . .
N5 N 0.6275(8) 0.7794(8) 0.6388(4) 0.0830(19) Uani 1 1 d . . .
N6 N 0.5840(6) 0.6742(6) 0.6674(3) 0.0604(14) Uani 1 1 d . . .
O1 O 0.3584(4) 0.7104(4) 0.9209(3) 0.0518(10) Uani 1 1 d . . .
O2 O 0.3638(4) 0.9248(5) 0.8845(3) 0.0584(11) Uani 1 1 d . . .
O3 O -0.1396(4) 0.7179(5) 0.9195(3) 0.0627(12) Uani 1 1 d . . .
O4 O -0.3396(4) 0.9305(5) 0.8717(3) 0.0706(13) Uani 1 1 d . . .
O5 O 0.7107(5) 0.4762(5) 0.9462(3) 0.0628(12) Uani 1 1 d . . .
O6 O 0.9993(5) 0.5789(5) 0.0899(3) 0.0838(15) Uani 1 1 d . . .
H5A H 0.7015 0.4108 0.9874 0.101 Uiso 1 1 d R . .
H5B H 0.8014 0.4522 0.9440 0.101 Uiso 1 1 d R . .
H6A H 0.9573 0.5994 0.0421 0.101 Uiso 1 1 d R . .
H6B H 1.0183 0.4868 0.1156 0.101 Uiso 1 1 d R . .

loop_
_atom_site_aniso_label
_atom_site_aniso_U_11
_atom_site_aniso_U_22
_atom_site_aniso_U_33
_atom_site_aniso_U_23
_atom_site_aniso_U_13
_atom_site_aniso_U_12
Cd1 0.0359(2) 0.0443(3) 0.0432(3) -0.00810(18) -0.00380(17) -0.0199(2)
C1 0.079(4) 0.049(4) 0.049(4) -0.006(3) -0.006(3) -0.044(4)
C2 0.035(3) 0.041(3) 0.048(3) -0.003(3) -0.005(2) -0.021(3)
C3 0.061(4) 0.048(4) 0.048(3) -0.013(3) -0.011(3) -0.022(3)
C4 0.050(3) 0.049(4) 0.037(3) -0.008(3) -0.007(3) -0.024(3)
C5 0.070(4) 0.055(4) 0.042(3) -0.016(3) -0.015(3) -0.015(4)
C6 0.054(4) 0.052(4) 0.053(4) -0.008(3) -0.014(3) -0.018(3)
C7 0.045(3) 0.057(4) 0.037(3) -0.004(3) -0.007(2) -0.028(3)
C8 0.058(4) 0.089(5) 0.046(4) -0.029(4) -0.015(3) 0.010(4)
C9 0.053(4) 0.083(5) 0.056(4) -0.029(4) -0.013(3) 0.009(4)
C10 0.083(5) 0.074(5) 0.051(4) -0.003(3) -0.006(3) -0.050(4)
C11 0.094(5) 0.099(6) 0.057(4) -0.030(4) 0.018(4) -0.071(5)
C12 0.083(5) 0.080(5) 0.072(5) -0.037(4) 0.002(4) -0.041(4)
C13 0.093(3) 0.077(2) 0.121(3) 0.007(2) -0.025(2) -0.054(2)
C14 0.093(3) 0.077(2) 0.121(3) 0.007(2) -0.025(2) -0.054(2)
C15 0.093(3) 0.077(2) 0.121(3) 0.007(2) -0.025(2) -0.054(2)
C16 0.093(3) 0.077(2) 0.121(3) 0.007(2) -0.025(2) -0.054(2)
C17 0.093(3) 0.077(2) 0.121(3) 0.007(2) -0.025(2) -0.054(2)
C18 0.093(3) 0.077(2) 0.121(3) 0.007(2) -0.025(2) -0.054(2)
C19 0.037(3) 0.047(4) 0.041(3) -0.016(3) 0.005(2) -0.022(3)
C20 0.030(3) 0.042(3) 0.042(3) -0.013(2) -0.001(2) -0.020(2)
C21 0.047(3) 0.073(4) 0.047(3) -0.019(3) 0.008(3) -0.038(3)
C22 0.062(4) 0.111(6) 0.032(3) -0.004(3) -0.003(3) -0.059(4)
C23 0.045(3) 0.069(4) 0.047(3) -0.012(3) -0.006(3) -0.036(3)
C24 0.035(3) 0.038(3) 0.046(3) -0.004(2) -0.006(2) -0.018(3)
C25 0.027(3) 0.036(3) 0.040(3) -0.008(2) -0.006(2) -0.013(2)
C26 0.040(3) 0.048(4) 0.062(4) -0.016(3) -0.005(3) -0.023(3)
C27 0.041(3) 0.040(4) 0.101(5) -0.017(3) -0.006(3) -0.018(3)
C28 0.056(4) 0.059(4) 0.075(5) 0.014(4) -0.026(3) -0.033(4)
C29 0.028(3) 0.046(4) 0.075(4) -0.017(3) -0.005(3) -0.010(3)
C30 0.037(3) 0.048(4) 0.051(3) -0.013(3) -0.001(3) -0.022(3)
N1 0.047(3) 0.049(3) 0.041(3) -0.008(2) -0.007(2) -0.028(2)
N2 0.095(4) 0.055(3) 0.045(3) -0.005(2) -0.011(3) -0.045(3)
N3 0.046(3) 0.046(3) 0.035(3) -0.005(2) -0.012(2) -0.020(2)
N4 0.063(3) 0.067(4) 0.050(3) -0.017(3) -0.001(3) -0.040(3)
N5 0.118(5) 0.110(5) 0.059(4) -0.032(4) 0.020(4) -0.082(5)
N6 0.071(4) 0.069(4) 0.054(3) -0.025(3) 0.010(3) -0.041(3)
O1 0.037(2) 0.038(2) 0.074(3) -0.007(2) -0.0103(19) -0.0158(19)
O2 0.040(2) 0.054(3) 0.084(3) -0.009(2) -0.013(2) -0.029(2)
O3 0.045(2) 0.057(3) 0.085(3) -0.007(2) -0.004(2) -0.030(2)
O4 0.037(2) 0.057(3) 0.109(4) -0.005(3) -0.005(2) -0.026(2)
O5 0.055(3) 0.051(3) 0.071(3) -0.010(2) 0.001(2) -0.020(2)
O6 0.069(3) 0.073(3) 0.099(4) -0.032(3) -0.002(3) -0.020(3)

loop_
_atom_type_symbol
_atom_type_description
_atom_type_scat_dispersion_real
_atom_type_scat_dispersion_imag
_atom_type_scat_source
C C 0.0033 0.0016 'International Tables Vol C Tables 4.2.6.8 and 6.1.1.4'
H H 0.0000 0.0000 'International Tables Vol C Tables 4.2.6.8 and 6.1.1.4'
Cd Cd -0.8075 1.2024 'International Tables Vol C Tables 4.2.6.8 and 6.1.1.4'
N N 0.0061 0.0033 'International Tables Vol C Tables 4.2.6.8 and 6.1.1.4'
O O 0.0106 0.0060 'International Tables Vol C Tables 4.2.6.8 and 6.1.1.4'

loop_
_geom_angle_atom_site_label_1
_geom_angle_atom_site_label_2
_geom_angle_atom_site_label_3
_geom_angle
_geom_angle_site_symmetry_1
_geom_angle_site_symmetry_3
_geom_angle_publ_flag
N1 Cd1 O2 99.88(16) . . ?
N1 Cd1 O5 90.22(16) . . ?
O2 Cd1 O5 133.54(15) . . ?
N1 Cd1 O4 100.09(17) . 1_655 ?
O2 Cd1 O4 83.02(14) . 1_655 ?
O5 Cd1 O4 139.85(15) . 1_655 ?
N1 Cd1 N4 169.16(17) . . ?
O2 Cd1 N4 89.02(17) . . ?
O5 Cd1 N4 79.12(17) . . ?
O4 Cd1 N4 87.04(18) 1_655 . ?
N1 Cd1 O3 87.82(15) . 1_655 ?
O2 Cd1 O3 135.04(14) . 1_655 ?
O5 Cd1 O3 90.17(15) . 1_655 ?
O4 Cd1 O3 52.06(14) 1_655 1_655 ?
N4 Cd1 O3 90.22(16) . 1_655 ?
N1 Cd1 O1 94.43(14) . . ?
O2 Cd1 O1 52.27(13) . . ?
O5 Cd1 O1 81.98(14) . . ?
O4 Cd1 O1 134.81(13) 1_655 . ?
N4 Cd1 O1 86.11(15) . . ?
O3 Cd1 O1 171.84(13) 1_655 . ?
N2 C1 N1 114.2(5) . . ?
N2 C1 H1 122.9 . . ?
N1 C1 H1 122.9 . . ?
N1 C2 N3 109.1(5) . . ?
N1 C2 H2 125.4 . . ?
N3 C2 H2 125.4 . . ?
N3 C3 C4 114.5(5) . . ?
N3 C3 H3A 108.6 . . ?
C4 C3 H3A 108.6 . . ?
N3 C3 H3B 108.6 . . ?
C4 C3 H3B 108.6 . . ?
H3A C3 H3B 107.6 . . ?
C9 C4 C5 117.0(5) . . ?
C9 C4 C3 117.4(5) . . ?
C5 C4 C3 125.4(5) . . ?
C4 C5 C6 121.7(6) . . ?
C4 C5 H5 119.1 . . ?
C6 C5 H5 119.1 . . ?
C5 C6 C7 120.7(6) . . ?
C5 C6 H6 119.6 . . ?
C7 C6 H6 119.6 . . ?
C8 C7 C6 116.4(5) . . ?
C8 C7 C7 122.9(7) . 2_768 ?
C6 C7 C7 120.7(7) . 2_768 ?
C7 C8 C9 121.9(6) . . ?
C7 C8 H8 119.0 . . ?
C9 C8 H8 119.0 . . ?
C4 C9 C8 122.0(6) . . ?
C4 C9 H9 119.0 . . ?
C8 C9 H9 119.0 . . ?
N4 C10 N6 112.5(6) . . ?
N4 C10 H10 123.8 . . ?
N6 C10 H10 123.8 . . ?
N5 C11 N4 114.1(6) . . ?
N5 C11 H11 123.0 . . ?
N4 C11 H11 123.0 . . ?
N6 C12 C13 110.3(6) . . ?
N6 C12 H12A 109.6 . . ?
C13 C12 H12A 109.6 . . ?
N6 C12 H12B 109.6 . . ?
C13 C12 H12B 109.6 . . ?
H12A C12 H12B 108.1 . . ?
C18 C13 C14 117.0(8) . . ?
C18 C13 C12 118.7(7) . . ?
C14 C13 C12 124.2(8) . . ?
C13 C14 C15 121.0(8) . . ?
C13 C14 H14 119.5 . . ?
C15 C14 H14 119.5 . . ?
C16 C15 C14 123.6(8) . . ?
C16 C15 H15 118.2 . . ?
C14 C15 H15 118.2 . . ?
C15 C16 C17 115.6(8) . . ?
C15 C16 C16 123.1(9) . 2_576 ?
C17 C16 C16 121.3(10) . 2_576 ?
C16 C17 C18 121.7(8) . . ?
C16 C17 H17 119.2 . . ?
C18 C17 H17 119.2 . . ?
C13 C18 C17 120.9(8) . . ?
C13 C18 H18 119.6 . . ?
C17 C18 H18 119.6 . . ?
O1 C19 O2 121.3(5) . . ?
O1 C19 C20 121.1(5) . . ?
O2 C19 C20 117.6(5) . . ?
C25 C20 C19 112.6(4) . . ?
C25 C20 C21 109.0(4) . . ?
C19 C20 C21 106.8(4) . . ?
C25 C20 C26 110.1(4) . . ?
C19 C20 C26 110.4(4) . . ?
C21 C20 C26 107.7(4) . . ?
C22 C21 C20 109.8(5) . . ?
C22 C21 H21A 109.7 . . ?
C20 C21 H21A 109.7 . . ?
C22 C21 H21B 109.7 . . ?
C20 C21 H21B 109.7 . . ?
H21A C21 H21B 108.2 . . ?
C23 C22 C21 109.3(5) . . ?
C23 C22 C28 109.7(5) . . ?
C21 C22 C28 109.4(5) . . ?
C23 C22 H22 109.4 . . ?
C21 C22 H22 109.4 . . ?
C28 C22 H22 109.4 . . ?
C22 C23 C24 110.4(5) . . ?
C22 C23 H23A 109.6 . . ?
C24 C23 H23A 109.6 . . ?
C22 C23 H23B 109.6 . . ?
C24 C23 H23B 109.6 . . ?
H23A C23 H23B 108.1 . . ?
C30 C24 C25 113.0(4) . . ?
C30 C24 C29 110.2(5) . . ?
C25 C24 C29 109.1(4) . . ?
C30 C24 C23 106.9(4) . . ?
C25 C24 C23 108.1(4) . . ?
C29 C24 C23 109.5(5) . . ?
C20 C25 C24 110.7(4) . . ?
C20 C25 H25A 109.5 . . ?
C24 C25 H25A 109.5 . . ?
C20 C25 H25B 109.5 . . ?
C24 C25 H25B 109.5 . . ?
H25A C25 H25B 108.1 . . ?
C27 C26 C20 110.5(5) . . ?
C27 C26 H26A 109.5 . . ?
C20 C26 H26A 109.5 . . ?
C27 C26 H26B 109.5 . . ?
C20 C26 H26B 109.5 . . ?
H26A C26 H26B 108.1 . . ?
C26 C27 C29 109.7(5) . . ?
C26 C27 C28 108.0(5) . . ?
C29 C27 C28 109.6(5) . . ?
C26 C27 H27 109.8 . . ?
C29 C27 H27 109.8 . . ?
C28 C27 H27 109.8 . . ?
C27 C28 C22 109.4(5) . . ?
C27 C28 H28A 109.8 . . ?
C22 C28 H28A 109.8 . . ?
C27 C28 H28B 109.8 . . ?
C22 C28 H28B 109.8 . . ?
H28A C28 H28B 108.3 . . ?
C27 C29 C24 110.4(5) . . ?
C27 C29 H29A 109.6 . . ?
C24 C29 H29A 109.6 . . ?
C27 C29 H29B 109.6 . . ?
C24 C29 H29B 109.6 . . ?
H29A C29 H29B 108.1 . . ?
O4 C30 O3 120.6(5) . . ?
O4 C30 C24 119.0(5) . . ?
O3 C30 C24 120.4(5) . . ?
C2 N1 C1 104.1(5) . . ?
C2 N1 Cd1 128.3(4) . . ?
C1 N1 Cd1 127.4(4) . . ?
C1 N2 N3 103.2(5) . . ?
C2 N3 N2 109.3(5) . . ?
C2 N3 C3 126.1(5) . . ?
N2 N3 C3 124.3(5) . . ?
C10 N4 C11 101.7(6) . . ?
C10 N4 Cd1 126.9(4) . . ?
C11 N4 Cd1 130.7(5) . . ?
C11 N5 N6 102.9(5) . . ?
C10 N6 N5 108.8(5) . . ?
C10 N6 C12 128.4(6) . . ?
N5 N6 C12 122.4(6) . . ?
C19 O1 Cd1 85.2(3) . . ?
C19 O2 Cd1 100.4(3) . . ?
C30 O3 Cd1 87.2(3) . 1_455 ?
C30 O4 Cd1 99.9(4) . 1_455 ?
Cd1 O5 H5A 128.7 . . ?
Cd1 O5 H5B 102.1 . . ?
H5A O5 H5B 108.2 . . ?
H6A O6 H6B 104.0 . . ?

loop_
_geom_bond_atom_site_label_1
_geom_bond_atom_site_label_2
_geom_bond_distance
_geom_bond_site_symmetry_2
_geom_bond_publ_flag
Cd1 N1 2.284(4) . ?
Cd1 O2 2.285(4) . ?
Cd1 O5 2.298(4) . ?
Cd1 O4 2.328(4) 1_655 ?
Cd1 N4 2.353(5) . ?
Cd1 O3 2.576(4) 1_655 ?
Cd1 O1 2.620(4) . ?
C1 N2 1.296(8) . ?
C1 N1 1.343(7) . ?
C1 H1 0.9300 . ?
C2 N1 1.323(7) . ?
C2 N3 1.331(7) . ?
C2 H2 0.9300 . ?
C3 N3 1.468(7) . ?
C3 C4 1.504(7) . ?
C3 H3A 0.9700 . ?
C3 H3B 0.9700 . ?
C4 C9 1.365(8) . ?
C4 C5 1.378(8) . ?
C5 C6 1.384(8) . ?
C5 H5 0.9300 . ?
C6 C7 1.403(8) . ?
C6 H6 0.9300 . ?
C7 C8 1.372(8) . ?
C7 C7 1.498(10) 2_768 ?
C8 C9 1.376(8) . ?
C8 H8 0.9300 . ?
C9 H9 0.9300 . ?
C10 N4 1.292(8) . ?
C10 N6 1.305(8) . ?
C10 H10 0.9300 . ?
C11 N5 1.313(8) . ?
C11 N4 1.344(8) . ?
C11 H11 0.9300 . ?
C12 N6 1.484(8) . ?
C12 C13 1.524(10) . ?
C12 H12A 0.9700 . ?
C12 H12B 0.9700 . ?
C13 C18 1.324(10) . ?
C13 C14 1.352(10) . ?
C14 C15 1.369(11) . ?
C14 H14 0.9300 . ?
C15 C16 1.324(11) . ?
C15 H15 0.9300 . ?
C16 C17 1.350(10) . ?
C16 C16 1.470(16) 2_576 ?
C17 C18 1.409(11) . ?
C17 H17 0.9300 . ?
C18 H18 0.9300 . ?
C19 O1 1.238(6) . ?
C19 O2 1.264(6) . ?
C19 C20 1.531(7) . ?
C20 C25 1.518(7) . ?
C20 C21 1.543(7) . ?
C20 C26 1.554(7) . ?
C21 C22 1.525(8) . ?
C21 H21A 0.9700 . ?
C21 H21B 0.9700 . ?
C22 C23 1.521(8) . ?
C22 C28 1.555(9) . ?
C22 H22 0.9800 . ?
C23 C24 1.538(8) . ?
C23 H23A 0.9700 . ?
C23 H23B 0.9700 . ?
C24 C30 1.521(7) . ?
C24 C25 1.535(7) . ?
C24 C29 1.537(8) . ?
C25 H25A 0.9700 . ?
C25 H25B 0.9700 . ?
C26 C27 1.527(8) . ?
C26 H26A 0.9700 . ?
C26 H26B 0.9700 . ?
C27 C29 1.536(8) . ?
C27 C28 1.539(9) . ?
C27 H27 0.9800 . ?
C28 H28A 0.9700 . ?
C28 H28B 0.9700 . ?
C29 H29A 0.9700 . ?
C29 H29B 0.9700 . ?
C30 O4 1.229(6) . ?
C30 O3 1.262(7) . ?
N2 N3 1.366(6) . ?
N5 N6 1.329(7) . ?
O3 Cd1 2.576(4) 1_455 ?
O4 Cd1 2.328(4) 1_455 ?
O5 H5A 0.8428 . ?
O5 H5B 0.8400 . ?
O6 H6A 0.8482 . ?
O6 H6B 0.8614 . ?

loop_
_geom_torsion_atom_site_label_1
_geom_torsion_atom_site_label_2
_geom_torsion_atom_site_label_3
_geom_torsion_atom_site_label_4
_geom_torsion
_geom_torsion_site_symmetry_1
_geom_torsion_site_symmetry_2
_geom_torsion_site_symmetry_3
_geom_torsion_site_symmetry_4
_geom_torsion_publ_flag
N3 C3 C4 C9 -165.5(6) . . . . ?
N3 C3 C4 C5 18.7(9) . . . . ?
C9 C4 C5 C6 2.9(10) . . . . ?
C3 C4 C5 C6 178.7(6) . . . . ?
C4 C5 C6 C7 1.1(10) . . . . ?
C5 C6 C7 C8 -4.9(10) . . . . ?
C5 C6 C7 C7 178.8(7) . . . 2_768 ?
C6 C7 C8 C9 4.8(11) . . . . ?
C7 C7 C8 C9 -179.0(7) 2_768 . . . ?
C5 C4 C9 C8 -3.1(11) . . . . ?
C3 C4 C9 C8 -179.2(7) . . . . ?
C7 C8 C9 C4 -0.9(13) . . . . ?
N6 C12 C13 C18 -119.8(9) . . . . ?
N6 C12 C13 C14 61.8(12) . . . . ?
C18 C13 C14 C15 4.5(15) . . . . ?
C12 C13 C14 C15 -177.0(9) . . . . ?
C13 C14 C15 C16 -1.7(17) . . . . ?
C14 C15 C16 C17 0.6(16) . . . . ?
C14 C15 C16 C16 178.5(11) . . . 2_576 ?
C15 C16 C17 C18 -2.4(16) . . . . ?
C16 C16 C17 C18 179.7(11) 2_576 . . . ?
C14 C13 C18 C17 -6.2(15) . . . . ?
C12 C13 C18 C17 175.2(8) . . . . ?
C16 C17 C18 C13 5.4(16) . . . . ?
O1 C19 C20 C25 24.1(7) . . . . ?
O2 C19 C20 C25 -157.8(5) . . . . ?
O1 C19 C20 C21 -95.5(6) . . . . ?
O2 C19 C20 C21 82.5(6) . . . . ?
O1 C19 C20 C26 147.6(5) . . . . ?
O2 C19 C20 C26 -34.3(6) . . . . ?
C25 C20 C21 C22 59.2(6) . . . . ?
C19 C20 C21 C22 -178.8(5) . . . . ?
C26 C20 C21 C22 -60.2(6) . . . . ?
C20 C21 C22 C23 -59.6(7) . . . . ?
C20 C21 C22 C28 60.5(6) . . . . ?
C21 C22 C23 C24 60.5(7) . . . . ?
C28 C22 C23 C24 -59.5(6) . . . . ?
C22 C23 C24 C30 178.3(5) . . . . ?
C22 C23 C24 C25 -59.8(6) . . . . ?
C22 C23 C24 C29 59.0(6) . . . . ?
C19 C20 C25 C24 -178.2(4) . . . . ?
C21 C20 C25 C24 -59.8(6) . . . . ?
C26 C20 C25 C24 58.0(6) . . . . ?
C30 C24 C25 C20 177.9(4) . . . . ?
C29 C24 C25 C20 -59.2(6) . . . . ?
C23 C24 C25 C20 59.8(6) . . . . ?
C25 C20 C26 C27 -57.2(6) . . . . ?
C19 C20 C26 C27 177.8(5) . . . . ?
C21 C20 C26 C27 61.5(6) . . . . ?
C20 C26 C27 C29 57.4(7) . . . . ?
C20 C26 C27 C28 -61.9(6) . . . . ?
C26 C27 C28 C22 60.5(6) . . . . ?
C29 C27 C28 C22 -59.0(6) . . . . ?
C23 C22 C28 C27 59.5(6) . . . . ?
C21 C22 C28 C27 -60.5(6) . . . . ?
C26 C27 C29 C24 -59.1(7) . . . . ?
C28 C27 C29 C24 59.3(6) . . . . ?
C30 C24 C29 C27 -175.9(5) . . . . ?
C25 C24 C29 C27 59.4(6) . . . . ?
C23 C24 C29 C27 -58.7(6) . . . . ?
C25 C24 C30 O4 162.5(5) . . . . ?
C29 C24 C30 O4 40.2(7) . . . . ?
C23 C24 C30 O4 -78.7(7) . . . . ?
C25 C24 C30 O3 -19.4(7) . . . . ?
C29 C24 C30 O3 -141.7(5) . . . . ?
C23 C24 C30 O3 99.4(6) . . . . ?
N3 C2 N1 C1 0.1(6) . . . . ?
N3 C2 N1 Cd1 175.5(3) . . . . ?
N2 C1 N1 C2 0.6(7) . . . . ?
N2 C1 N1 Cd1 -174.9(4) . . . . ?
O2 Cd1 N1 C2 -72.4(5) . . . . ?
O5 Cd1 N1 C2 153.2(5) . . . . ?
O4 Cd1 N1 C2 12.2(5) 1_655 . . . ?
N4 Cd1 N1 C2 142.7(8) . . . . ?
O3 Cd1 N1 C2 63.0(5) 1_655 . . . ?
O1 Cd1 N1 C2 -124.9(5) . . . . ?
O2 Cd1 N1 C1 101.9(5) . . . . ?
O5 Cd1 N1 C1 -32.5(5) . . . . ?
O4 Cd1 N1 C1 -173.5(5) 1_655 . . . ?
N4 Cd1 N1 C1 -42.9(11) . . . . ?
O3 Cd1 N1 C1 -122.7(5) 1_655 . . . ?
O1 Cd1 N1 C1 49.5(5) . . . . ?
N1 C1 N2 N3 -0.9(7) . . . . ?
N1 C2 N3 N2 -0.7(6) . . . . ?
N1 C2 N3 C3 -174.7(5) . . . . ?
C1 N2 N3 C2 1.0(7) . . . . ?
C1 N2 N3 C3 175.1(5) . . . . ?
C4 C3 N3 C2 -123.1(6) . . . . ?
C4 C3 N3 N2 63.8(7) . . . . ?
N6 C10 N4 C11 -1.0(8) . . . . ?
N6 C10 N4 Cd1 170.1(4) . . . . ?
N5 C11 N4 C10 1.2(9) . . . . ?
N5 C11 N4 Cd1 -169.4(5) . . . . ?
N1 Cd1 N4 C10 58.5(11) . . . . ?
O2 Cd1 N4 C10 -87.0(6) . . . . ?
O5 Cd1 N4 C10 47.9(6) . . . . ?
O4 Cd1 N4 C10 -170.0(6) 1_655 . . . ?
O3 Cd1 N4 C10 138.0(6) 1_655 . . . ?
O1 Cd1 N4 C10 -34.7(6) . . . . ?
N1 Cd1 N4 C11 -133.0(9) . . . . ?
O2 Cd1 N4 C11 81.5(6) . . . . ?
O5 Cd1 N4 C11 -143.7(6) . . . . ?
O4 Cd1 N4 C11 -1.5(6) 1_655 . . . ?
O3 Cd1 N4 C11 -53.5(6) 1_655 . . . ?
O1 Cd1 N4 C11 133.8(6) . . . . ?
N4 C11 N5 N6 -0.9(9) . . . . ?
N4 C10 N6 N5 0.6(9) . . . . ?
N4 C10 N6 C12 -172.9(6) . . . . ?
C11 N5 N6 C10 0.2(8) . . . . ?
C11 N5 N6 C12 174.1(6) . . . . ?
C13 C12 N6 C10 95.6(9) . . . . ?
C13 C12 N6 N5 -77.1(9) . . . . ?
O2 C19 O1 Cd1 -8.4(5) . . . . ?
C20 C19 O1 Cd1 169.6(4) . . . . ?
N1 Cd1 O1 C19 104.1(3) . . . . ?
O2 Cd1 O1 C19 5.0(3) . . . . ?
O5 Cd1 O1 C19 -166.3(3) . . . . ?
O4 Cd1 O1 C19 -4.8(4) 1_655 . . . ?
N4 Cd1 O1 C19 -86.8(3) . . . . ?
O3 Cd1 O1 C19 -150.2(8) 1_655 . . . ?
O1 C19 O2 Cd1 9.8(6) . . . . ?
C20 C19 O2 Cd1 -168.3(4) . . . . ?
N1 Cd1 O2 C19 -92.9(3) . . . . ?
O5 Cd1 O2 C19 6.9(4) . . . . ?
O4 Cd1 O2 C19 168.0(4) 1_655 . . . ?
N4 Cd1 O2 C19 80.9(3) . . . . ?
O3 Cd1 O2 C19 170.2(3) 1_655 . . . ?
O1 Cd1 O2 C19 -5.0(3) . . . . ?
O4 C30 O3 Cd1 4.4(6) . . . 1_455 ?
C24 C30 O3 Cd1 -173.7(5) . . . 1_455 ?
O3 C30 O4 Cd1 -5.0(7) . . . 1_455 ?
C24 C30 O4 Cd1 173.1(4) . . . 1_455 ?
